data_4330699
loop_
_publ_author_name
'Xiaofeng Zhang'
'Deguang Huang'
'Yu-Sheng Chen'
'R. H. Holm'

_publ_section_title
;
 Synthesis of Binucleating Macrocycles and Their Nickel(II) Hydroxo- and
 Cyano-Bridged Complexes with Divalent Ions: Anatomical Variation of
 Ligand Features
;
_journal_name_full 'Inorganic Chemistry'
_journal_page_first 11017
_journal_page_last 11029
_journal_paper_doi 10.1021/ic301506x
_journal_volume 51
_journal_year 2012
_chemical_formula_moiety 'C30 H35 Cu N6 Ni O3 S, Cl O4, 1/2(C3 H7 N O)'
_chemical_formula_sum 'C31.5 H38.5 Cl Cu N6.5 Ni O7.5 S'
_chemical_formula_weight 817.95
_chemical_name_common '[Ni(SN3)-OH-Cu](ClO4)(0.5DMF)'
_chemical_name_systematic
; 
 ? 
;
_space_group_IT_number 14
_symmetry_cell_setting monoclinic
_symmetry_space_group_name_Hall '-P 2yn'
_symmetry_space_group_name_H-M 'P 1 21/n 1'
_atom_sites_solution_hydrogens geom
_atom_sites_solution_primary direct
_atom_sites_solution_secondary difmap
_audit_creation_method SHELXL-97
_cell_angle_alpha 90.00
_cell_angle_beta 94.954(2)
_cell_angle_gamma 90.00
_cell_formula_units_Z 4
_cell_length_a 11.1284(12)
_cell_length_b 19.205(2)
_cell_length_c 15.8027(16)
_cell_measurement_reflns_used 15463
_cell_measurement_temperature 100(2)
_cell_measurement_theta_max 26.38
_cell_measurement_theta_min 2.15
_cell_volume 3364.8(6)
_computing_cell_refinement 'Bruker SAINT'
_computing_data_collection 'Bruker APEX2'
_computing_data_reduction 'Bruker SAINT'
_computing_molecular_graphics 'Bruker SHELXTL'
_computing_publication_material 'Bruker SHELXTL'
_computing_structure_refinement 'SHELXL-97 (Sheldrick, 1997)'
_computing_structure_solution 'SHELXS-97 (Sheldrick, 1990)'
_diffrn_ambient_temperature 100(2)
_diffrn_measured_fraction_theta_full 0.999
_diffrn_measured_fraction_theta_max 0.999
_diffrn_measurement_device_type 'Bruker APEX-II CCD'
_diffrn_measurement_method '\f and \w scans'
_diffrn_radiation_monochromator graphite
_diffrn_radiation_source 'fine-focus sealed tube'
_diffrn_radiation_type MoK\a
_diffrn_radiation_wavelength 0.71073
_diffrn_reflns_av_R_equivalents 0.0334
_diffrn_reflns_av_sigmaI/netI 0.0217
_diffrn_reflns_limit_h_max 13
_diffrn_reflns_limit_h_min -13
_diffrn_reflns_limit_k_max 24
_diffrn_reflns_limit_k_min -24
_diffrn_reflns_limit_l_max 19
_diffrn_reflns_limit_l_min -18
_diffrn_reflns_number 42214
_diffrn_reflns_theta_full 26.40
_diffrn_reflns_theta_max 26.40
_diffrn_reflns_theta_min 1.67
_diffrn_standards_number 0
_exptl_absorpt_coefficient_mu 1.393
_exptl_absorpt_correction_T_max 0.8079
_exptl_absorpt_correction_T_min 0.6413
_exptl_absorpt_correction_type multi-scan
_exptl_absorpt_process_details SADABS
_exptl_crystal_colour blue
_exptl_crystal_density_diffrn 1.615
_exptl_crystal_density_meas ?
_exptl_crystal_description prism
_exptl_crystal_F_000 1692
_exptl_crystal_size_max 0.35
_exptl_crystal_size_mid 0.23
_exptl_crystal_size_min 0.16
_refine_diff_density_max 0.893
_refine_diff_density_min -0.740
_refine_diff_density_rms 0.089
_refine_ls_extinction_method none
_refine_ls_goodness_of_fit_ref 1.184
_refine_ls_hydrogen_treatment mixed
_refine_ls_matrix_type full
_refine_ls_number_parameters 546
_refine_ls_number_reflns 6891
_refine_ls_number_restraints 670
_refine_ls_restrained_S_all 1.197
_refine_ls_R_factor_all 0.0553
_refine_ls_R_factor_gt 0.0502
_refine_ls_shift/su_max 0.002
_refine_ls_shift/su_mean 0.000
_refine_ls_structure_factor_coef Fsqd
_refine_ls_weighting_details 'calc w=1/[\s^2^(Fo^2^)+(0.0199P)^2^+14.6527P] where P=(Fo^2^+2Fc^2^)/3'
_refine_ls_weighting_scheme calc
_refine_ls_wR_factor_gt 0.1158
_refine_ls_wR_factor_ref 0.1183
_reflns_number_gt 6224
_reflns_number_total 6891
_reflns_threshold_expression >2sigma(I)
_cod_data_source_file ic301506x_si_002_17.cif
_cod_data_source_block compound25
_cod_depositor_comments
;
The following automatic conversions were performed:

'_exptl_crystal_density_meas' value 'none' was changed to '?' - the
value is perceived as not measured.

Automatic conversion script
Id: cif_fix_values 3008 2015-01-20 13:52:24Z robertas 
;
_cod_original_formula_sum 'C31.50 H38.50 Cl Cu N6.50 Ni O7.50 S'
_cod_database_code 4330699

loop_
_symmetry_equiv_pos_as_xyz
'x, y, z'
'-x+1/2, y+1/2, -z+1/2'
'-x, -y, -z'
'x-1/2, -y-1/2, z-1/2'

loop_
_atom_site_label
_atom_site_type_symbol
_atom_site_fract_x
_atom_site_fract_y
_atom_site_fract_z
_atom_site_U_iso_or_equiv
_atom_site_adp_type
_atom_site_occupancy
_atom_site_symmetry_multiplicity
_atom_site_calc_flag
_atom_site_refinement_flags
_atom_site_disorder_assembly
_atom_site_disorder_group
Cu1 Cu 0.16378(4) 0.17468(2) 0.68967(3) 0.02079(12) Uani 1 1 d . A .
Ni1 Ni 0.27929(4) 0.07135(2) 0.51650(3) 0.01619(12) Uani 1 1 d D . .
S1 S 0.34342(10) 0.21148(6) 0.76675(8) 0.0331(3) Uani 1 1 d . A .
O1 O 0.2397(3) -0.12853(14) 0.57918(18) 0.0265(6) Uani 1 1 d . . .
O2 O 0.4571(3) 0.12682(17) 0.31648(19) 0.0334(7) Uani 1 1 d . . .
O3 O 0.2158(3) 0.14218(14) 0.58274(17) 0.0238(6) Uani 1 1 d D . .
H3A H 0.222(4) 0.1758(8) 0.5522(18) 0.029 Uiso 1 1 d D . .
N1 N 0.2259(3) -0.00750(16) 0.57673(19) 0.0192(6) Uani 1 1 d U A .
N2 N 0.3500(3) 0.00332(17) 0.4552(2) 0.0195(6) Uani 1 1 d U . .
N3 N 0.3397(3) 0.13077(17) 0.4315(2) 0.0217(6) Uani 1 1 d U . .
N4 N 0.2065(4) 0.32056(19) 0.6291(3) 0.0391(8) Uani 1 1 d U . .
N5 N 0.0011(3) 0.20924(19) 0.6408(2) 0.0284(7) Uani 1 1 d U . .
N6 N 0.0920(3) 0.16618(18) 0.8035(2) 0.0253(6) Uani 1 1 d U . .
C1 C 0.2625(3) -0.0709(2) 0.5512(2) 0.0208(7) Uani 1 1 d U . .
C2 C 0.3396(3) -0.0627(2) 0.4782(2) 0.0204(7) Uani 1 1 d U . .
C3 C 0.3931(4) -0.1151(2) 0.4345(3) 0.0261(8) Uani 1 1 d U . .
H3B H 0.3857 -0.1625 0.4504 0.031 Uiso 1 1 calc R . .
C4 C 0.4580(4) -0.0965(2) 0.3665(3) 0.0287(8) Uani 1 1 d U . .
H4A H 0.4956 -0.1316 0.3356 0.034 Uiso 1 1 calc R . .
C5 C 0.4682(4) -0.0272(2) 0.3434(3) 0.0271(8) Uani 1 1 d U . .
H5A H 0.5121 -0.0141 0.2970 0.033 Uiso 1 1 calc R . .
C6 C 0.4124(3) 0.0224(2) 0.3903(2) 0.0223(7) Uani 1 1 d U . .
C7 C 0.4065(3) 0.0998(2) 0.3747(2) 0.0228(7) Uani 1 1 d U . .
C8 C 0.3011(4) 0.2004(2) 0.4189(3) 0.0232(7) Uani 1 1 d U . .
C9 C 0.2261(4) 0.2197(2) 0.3472(3) 0.0286(8) Uani 1 1 d U . .
H9A H 0.2108 0.1880 0.3014 0.034 Uiso 1 1 calc R . .
C10 C 0.1742(4) 0.2851(3) 0.3432(3) 0.0363(9) Uani 1 1 d U . .
H10A H 0.1263 0.2991 0.2934 0.044 Uiso 1 1 calc R . .
C11 C 0.1915(4) 0.3307(3) 0.4114(3) 0.0394(9) Uani 1 1 d U A .
H11A H 0.1525 0.3748 0.4089 0.047 Uiso 1 1 calc R . .
C12 C 0.2645(4) 0.3126(2) 0.4825(3) 0.0349(8) Uani 1 1 d U . .
C13 C 0.3249(4) 0.2485(2) 0.4838(3) 0.0264(8) Uani 1 1 d U A .
H13A H 0.3827 0.2377 0.5298 0.032 Uiso 1 1 calc R . .
C14 C 0.2758(5) 0.3543(2) 0.5639(3) 0.0416(9) Uani 1 1 d U A .
H14A H 0.3618 0.3578 0.5854 0.050 Uiso 1 1 calc R . .
H14B H 0.2448 0.4020 0.5526 0.050 Uiso 1 1 calc R . .
C15 C 0.2548(6) 0.3438(3) 0.7146(3) 0.0474(10) Uani 1 1 d U A .
H15A H 0.1925 0.3374 0.7550 0.057 Uiso 1 1 calc R . .
H15B H 0.2746 0.3940 0.7128 0.057 Uiso 1 1 calc R . .
C16 C 0.3655(5) 0.3035(3) 0.7448(3) 0.0480(11) Uani 1 1 d U . .
H16A H 0.4024 0.3258 0.7972 0.058 Uiso 1 1 calc R A .
H16B H 0.4241 0.3073 0.7013 0.058 Uiso 1 1 calc R . .
C17 C 0.2836(4) 0.2155(2) 0.8697(3) 0.0344(9) Uani 1 1 d U . .
H17A H 0.3103 0.1737 0.9030 0.041 Uiso 1 1 calc R A .
H17B H 0.3170 0.2569 0.9007 0.041 Uiso 1 1 calc R . .
C18 C 0.1478(4) 0.2191(2) 0.8635(3) 0.0314(8) Uani 1 1 d U A .
H18A H 0.1194 0.2115 0.9205 0.038 Uiso 1 1 calc R . .
H18B H 0.1215 0.2662 0.8441 0.038 Uiso 1 1 calc R . .
C19 C 0.0764(5) 0.3314(3) 0.6113(3) 0.0417(8) Uani 0.807(5) 1 d PU A 1
H19A H 0.0630 0.3690 0.5687 0.050 Uiso 0.807(5) 1 calc PR A 1
H19B H 0.0426 0.3471 0.6640 0.050 Uiso 0.807(5) 1 calc PR A 1
C20 C 0.0101(6) 0.2681(3) 0.5791(4) 0.0371(10) Uani 0.807(5) 1 d PU A 1
H20A H 0.0497 0.2503 0.5297 0.044 Uiso 0.807(5) 1 calc PR A 1
H20B H -0.0727 0.2822 0.5582 0.044 Uiso 0.807(5) 1 calc PR A 1
C21 C -0.0616(5) 0.1515(3) 0.5942(4) 0.0354(11) Uani 0.807(5) 1 d PU A 1
H21A H -0.1412 0.1673 0.5703 0.053 Uiso 0.807(5) 1 calc PR A 1
H21B H -0.0713 0.1126 0.6331 0.053 Uiso 0.807(5) 1 calc PR A 1
H21C H -0.0142 0.1363 0.5481 0.053 Uiso 0.807(5) 1 calc PR A 1
C22 C -0.0648(5) 0.2307(3) 0.7140(3) 0.0300(9) Uani 0.807(5) 1 d PU A 1
H22A H -0.1524 0.2324 0.6968 0.036 Uiso 0.807(5) 1 calc PR A 1
H22B H -0.0385 0.2778 0.7330 0.036 Uiso 0.807(5) 1 calc PR A 1
C23 C -0.0403(4) 0.1793(2) 0.7862(3) 0.0300(7) Uani 0.807(5) 1 d PU A 1
H23A H -0.0726 0.1980 0.8381 0.036 Uiso 0.807(5) 1 calc PR A 1
H23B H -0.0821 0.1349 0.7715 0.036 Uiso 0.807(5) 1 calc PR A 1
C19' C 0.0764(5) 0.3314(3) 0.6113(3) 0.0417(8) Uani 0.193(5) 1 d PU A 2
H19C H 0.0583 0.3276 0.5490 0.050 Uiso 0.193(5) 1 calc PR A 2
H19D H 0.0594 0.3801 0.6267 0.050 Uiso 0.193(5) 1 calc PR A 2
C20' C -0.017(2) 0.2843(12) 0.6534(15) 0.0360(13) Uani 0.193(5) 1 d PU A 2
H20C H -0.0116 0.2941 0.7151 0.043 Uiso 0.193(5) 1 calc PR A 2
H20D H -0.0993 0.2969 0.6295 0.043 Uiso 0.193(5) 1 calc PR A 2
C21' C -0.041(2) 0.1845(14) 0.5605(15) 0.0329(19) Uani 0.193(5) 1 d PU A 2
H21D H -0.1201 0.2050 0.5436 0.049 Uiso 0.193(5) 1 calc PR A 2
H21E H -0.0484 0.1337 0.5623 0.049 Uiso 0.193(5) 1 calc PR A 2
H21F H 0.0159 0.1975 0.5192 0.049 Uiso 0.193(5) 1 calc PR A 2
C22' C -0.081(2) 0.1752(13) 0.7037(14) 0.0301(14) Uani 0.193(5) 1 d PU A 2
H22C H -0.1613 0.1975 0.6961 0.036 Uiso 0.193(5) 1 calc PR A 2
H22D H -0.0916 0.1255 0.6884 0.036 Uiso 0.193(5) 1 calc PR A 2
C23' C -0.0403(4) 0.1793(2) 0.7862(3) 0.0300(7) Uani 0.193(5) 1 d PU A 2
H23C H -0.0846 0.1451 0.8186 0.036 Uiso 0.193(5) 1 calc PR A 2
H23D H -0.0586 0.2263 0.8075 0.036 Uiso 0.193(5) 1 calc PR A 2
C24 C 0.1112(4) 0.0946(2) 0.8411(2) 0.0263(8) Uani 1 1 d U A .
H24A H 0.1955 0.0898 0.8659 0.032 Uiso 1 1 calc R . .
H24B H 0.0570 0.0875 0.8869 0.032 Uiso 1 1 calc R . .
C25 C 0.0848(4) 0.0411(2) 0.7725(2) 0.0241(7) Uani 1 1 d U . .
C26 C -0.0219(4) 0.0033(2) 0.7632(3) 0.0290(8) Uani 1 1 d U A .
H26A H -0.0770 0.0054 0.8058 0.035 Uiso 1 1 calc R . .
C27 C -0.0477(4) -0.0376(2) 0.6914(3) 0.0298(8) Uani 1 1 d U . .
H27A H -0.1207 -0.0635 0.6852 0.036 Uiso 1 1 calc R A .
C28 C 0.0316(4) -0.0411(2) 0.6291(3) 0.0240(7) Uani 1 1 d U A .
H28A H 0.0112 -0.0675 0.5791 0.029 Uiso 1 1 calc R . .
C29 C 0.1414(3) -0.00601(19) 0.6390(2) 0.0193(7) Uani 1 1 d U . .
C30 C 0.1683(4) 0.03394(19) 0.7120(2) 0.0198(7) Uani 1 1 d U A .
H30A H 0.2443 0.0566 0.7205 0.024 Uiso 1 1 calc R . .
Cl1 Cl 0.6728(3) 0.3638(2) 0.59599(19) 0.0444(8) Uani 0.497(5) 1 d PDU B 1
O4 O 0.6398(9) 0.2905(4) 0.6029(6) 0.0647(16) Uani 0.497(5) 1 d PDU B 1
O5 O 0.5712(7) 0.4035(5) 0.5622(5) 0.0524(17) Uani 0.497(5) 1 d PDU B 1
O6 O 0.7244(9) 0.3900(6) 0.6751(5) 0.057(2) Uani 0.497(5) 1 d PDU B 1
O7 O 0.7637(6) 0.3659(5) 0.5375(4) 0.0532(17) Uani 0.497(5) 1 d PDU B 1
Cl1' Cl 0.6384(3) 0.3331(2) 0.6026(2) 0.0426(8) Uani 0.503(5) 1 d PDU B 2
O4' O 0.5784(7) 0.2750(4) 0.6391(6) 0.0595(17) Uani 0.503(5) 1 d PDU B 2
O5' O 0.5544(7) 0.3701(5) 0.5460(5) 0.0536(17) Uani 0.503(5) 1 d PDU B 2
O6' O 0.6818(9) 0.3762(5) 0.6715(5) 0.0529(18) Uani 0.503(5) 1 d PDU B 2
O7' O 0.7340(6) 0.3051(5) 0.5574(5) 0.0557(15) Uani 0.503(5) 1 d PDU B 2
O8 O 0.0780(7) 0.5494(4) 0.6379(6) 0.065(2) Uani 0.50 1 d PDU C -1
N7 N -0.0374(9) 0.4968(5) 0.5306(7) 0.081(3) Uani 0.50 1 d PDU C -1
C41 C 0.053(3) 0.528(3) 0.5651(12) 0.076(3) Uani 0.50 1 d PDU C -1
H41A H 0.1129 0.5377 0.5277 0.092 Uiso 0.50 1 calc PR C -1
C42 C -0.1364(12) 0.4748(8) 0.5877(11) 0.098(4) Uani 0.50 1 d PDU C -1
H42A H -0.1164 0.4924 0.6454 0.147 Uiso 0.50 1 calc PR C -1
H42B H -0.1416 0.4238 0.5891 0.147 Uiso 0.50 1 calc PR C -1
H42C H -0.2141 0.4940 0.5650 0.147 Uiso 0.50 1 calc PR C -1
C43 C -0.051(3) 0.475(3) 0.4369(14) 0.091(4) Uani 0.50 1 d PDU C -1
H43A H 0.0176 0.4922 0.4083 0.136 Uiso 0.50 1 calc PR C -1
H43B H -0.1261 0.4942 0.4094 0.136 Uiso 0.50 1 calc PR C -1
H43C H -0.0538 0.4239 0.4332 0.136 Uiso 0.50 1 calc PR C -1

loop_
_atom_site_aniso_label
_atom_site_aniso_U_11
_atom_site_aniso_U_22
_atom_site_aniso_U_33
_atom_site_aniso_U_23
_atom_site_aniso_U_13
_atom_site_aniso_U_12
Cu1 0.0228(2) 0.0238(2) 0.0162(2) -0.00341(18) 0.00398(17) 0.00116(19)
Ni1 0.0200(2) 0.0156(2) 0.0134(2) -0.00055(18) 0.00422(17) 0.00132(18)
S1 0.0277(5) 0.0324(6) 0.0385(6) -0.0149(5) -0.0014(4) -0.0005(4)
O1 0.0358(16) 0.0170(13) 0.0272(15) 0.0027(12) 0.0045(12) 0.0024(12)
O2 0.0379(17) 0.0382(18) 0.0265(16) 0.0060(13) 0.0162(13) 0.0032(14)
O3 0.0369(16) 0.0170(13) 0.0194(14) 0.0016(11) 0.0130(12) 0.0044(12)
N1 0.0242(15) 0.0176(14) 0.0160(14) -0.0014(11) 0.0028(11) -0.0004(12)
N2 0.0185(14) 0.0222(14) 0.0174(14) -0.0037(12) 0.0000(11) 0.0026(12)
N3 0.0247(15) 0.0230(14) 0.0183(15) 0.0025(12) 0.0067(12) 0.0000(12)
N4 0.0606(18) 0.0225(15) 0.0370(16) 0.0016(14) 0.0215(15) 0.0071(15)
N5 0.0300(15) 0.0354(15) 0.0201(14) -0.0045(12) 0.0041(12) 0.0077(13)
N6 0.0342(15) 0.0239(14) 0.0186(14) -0.0043(12) 0.0074(12) 0.0030(12)
C1 0.0216(17) 0.0215(17) 0.0190(16) -0.0029(14) -0.0006(13) 0.0018(14)
C2 0.0186(15) 0.0222(15) 0.0196(15) -0.0037(13) -0.0022(12) 0.0023(13)
C3 0.0247(18) 0.0240(17) 0.0292(18) -0.0074(15) -0.0013(14) 0.0043(15)
C4 0.0243(18) 0.0325(18) 0.0294(19) -0.0118(16) 0.0026(15) 0.0067(16)
C5 0.0221(17) 0.0363(18) 0.0235(17) -0.0068(15) 0.0046(14) 0.0033(15)
C6 0.0197(16) 0.0284(16) 0.0187(16) -0.0028(13) 0.0017(13) 0.0013(14)
C7 0.0219(17) 0.0289(17) 0.0179(16) 0.0011(14) 0.0032(13) 0.0016(14)
C8 0.0233(16) 0.0251(16) 0.0223(16) 0.0076(13) 0.0087(13) 0.0006(13)
C9 0.0237(18) 0.0346(19) 0.0283(18) 0.0103(15) 0.0062(14) -0.0013(15)
C10 0.031(2) 0.042(2) 0.037(2) 0.0201(17) 0.0084(17) 0.0080(17)
C11 0.043(2) 0.034(2) 0.043(2) 0.0169(16) 0.0177(18) 0.0142(18)
C12 0.047(2) 0.0253(17) 0.0350(17) 0.0094(15) 0.0191(16) 0.0071(16)
C13 0.0337(19) 0.0217(16) 0.0252(17) 0.0063(14) 0.0111(15) 0.0023(15)
C14 0.064(2) 0.0220(18) 0.042(2) 0.0041(16) 0.0224(19) 0.0050(19)
C15 0.078(3) 0.025(2) 0.041(2) -0.0082(18) 0.0197(19) -0.009(2)
C16 0.069(3) 0.034(2) 0.042(3) -0.013(2) 0.010(2) -0.025(2)
C17 0.050(2) 0.026(2) 0.025(2) -0.0076(17) -0.0065(18) 0.0009(18)
C18 0.050(2) 0.0250(18) 0.0197(18) -0.0087(15) 0.0036(16) 0.0031(17)
C19 0.0583(17) 0.0322(16) 0.0374(17) 0.0066(15) 0.0204(15) 0.0158(15)
C20 0.045(2) 0.040(2) 0.028(2) 0.0054(17) 0.0119(18) 0.0182(18)
C21 0.030(2) 0.048(3) 0.027(2) -0.011(2) -0.001(2) 0.004(2)
C22 0.0321(19) 0.035(2) 0.0238(18) -0.0030(16) 0.0087(16) 0.0084(17)
C23 0.0334(15) 0.0329(16) 0.0250(15) -0.0021(14) 0.0108(13) 0.0059(14)
C19' 0.0583(17) 0.0322(16) 0.0374(17) 0.0066(15) 0.0204(15) 0.0158(15)
C20' 0.046(2) 0.035(2) 0.029(2) 0.002(2) 0.012(2) 0.014(2)
C21' 0.032(4) 0.044(4) 0.023(3) -0.005(3) 0.000(3) 0.006(4)
C22' 0.032(3) 0.035(3) 0.025(2) -0.003(3) 0.007(2) 0.008(3)
C23' 0.0334(15) 0.0329(16) 0.0250(15) -0.0021(14) 0.0108(13) 0.0059(14)
C24 0.0375(19) 0.0257(17) 0.0163(16) -0.0001(14) 0.0062(15) 0.0007(15)
C25 0.0345(18) 0.0222(16) 0.0162(15) 0.0017(13) 0.0054(14) 0.0006(14)
C26 0.0353(19) 0.0284(19) 0.0251(18) 0.0002(15) 0.0136(15) -0.0033(15)
C27 0.0312(19) 0.0280(19) 0.0312(19) 0.0013(16) 0.0075(15) -0.0069(16)
C28 0.0297(18) 0.0205(17) 0.0220(17) -0.0035(14) 0.0032(14) -0.0035(14)
C29 0.0269(16) 0.0149(15) 0.0163(15) 0.0008(12) 0.0034(13) 0.0016(13)
C30 0.0268(17) 0.0170(16) 0.0155(15) 0.0021(13) 0.0016(13) -0.0011(14)
Cl1 0.0448(17) 0.058(2) 0.0320(12) -0.0022(14) 0.0098(11) 0.0180(14)
O4 0.067(3) 0.065(3) 0.062(3) -0.004(3) 0.009(3) 0.006(3)
O5 0.047(3) 0.066(4) 0.044(3) -0.008(3) 0.002(3) 0.014(3)
O6 0.054(5) 0.079(4) 0.037(3) -0.006(3) 0.002(3) 0.011(4)
O7 0.048(3) 0.075(4) 0.039(3) -0.002(3) 0.013(3) 0.021(3)
Cl1' 0.0404(15) 0.0448(19) 0.0437(14) -0.0176(15) 0.0111(11) 0.0077(14)
O4' 0.055(4) 0.056(3) 0.070(4) -0.003(3) 0.014(3) 0.004(3)
O5' 0.053(3) 0.061(4) 0.048(3) -0.006(3) 0.007(3) 0.016(3)
O6' 0.062(4) 0.063(4) 0.035(3) -0.012(3) 0.006(3) 0.002(3)
O7' 0.048(3) 0.075(3) 0.045(3) -0.015(3) 0.008(2) 0.016(3)
O8 0.048(4) 0.049(4) 0.097(6) 0.022(4) -0.008(4) -0.001(4)
N7 0.064(5) 0.038(4) 0.134(6) 0.019(5) -0.025(5) 0.004(4)
C41 0.062(6) 0.044(7) 0.118(6) 0.011(6) -0.015(6) 0.010(5)
C42 0.070(6) 0.057(6) 0.161(8) 0.039(7) -0.014(6) -0.002(6)
C43 0.080(8) 0.045(8) 0.141(7) 0.003(7) -0.028(7) 0.022(7)

loop_
_atom_type_symbol
_atom_type_description
_atom_type_scat_dispersion_real
_atom_type_scat_dispersion_imag
_atom_type_scat_source
C C 0.0033 0.0016 'International Tables Vol C Tables 4.2.6.8 and 6.1.1.4'
H H 0.0000 0.0000 'International Tables Vol C Tables 4.2.6.8 and 6.1.1.4'
N N 0.0061 0.0033 'International Tables Vol C Tables 4.2.6.8 and 6.1.1.4'
O O 0.0106 0.0060 'International Tables Vol C Tables 4.2.6.8 and 6.1.1.4'
S S 0.1246 0.1234 'International Tables Vol C Tables 4.2.6.8 and 6.1.1.4'
Cl Cl 0.1484 0.1585 'International Tables Vol C Tables 4.2.6.8 and 6.1.1.4'
Ni Ni 0.3393 1.1124 'International Tables Vol C Tables 4.2.6.8 and 6.1.1.4'
Cu Cu 0.3201 1.2651 'International Tables Vol C Tables 4.2.6.8 and 6.1.1.4'

loop_
_geom_angle_atom_site_label_1
_geom_angle_atom_site_label_2
_geom_angle_atom_site_label_3
_geom_angle
O3 Cu1 N5 95.63(13)
O3 Cu1 N6 156.13(13)
N5 Cu1 N6 87.54(14)
O3 Cu1 S1 104.08(10)
N5 Cu1 S1 142.34(11)
N6 Cu1 S1 86.99(11)
O3 Cu1 N4 87.43(11)
N5 Cu1 N4 74.53(14)
N6 Cu1 N4 116.10(12)
S1 Cu1 N4 74.66(10)
O3 Cu1 Ni1 14.62(8)
N5 Cu1 Ni1 104.53(10)
N6 Cu1 Ni1 142.94(10)
S1 Cu1 Ni1 102.10(3)
N4 Cu1 Ni1 100.92(7)
N2 Ni1 O3 176.62(14)
N2 Ni1 N1 82.23(14)
O3 Ni1 N1 98.48(12)
N2 Ni1 N3 82.14(14)
O3 Ni1 N3 97.44(13)
N1 Ni1 N3 163.48(14)
N2 Ni1 Cu1 163.83(10)
O3 Ni1 Cu1 14.98(8)
N1 Ni1 Cu1 85.06(9)
N3 Ni1 Cu1 111.25(10)
C17 S1 C16 101.3(2)
C17 S1 Cu1 96.64(16)
C16 S1 Cu1 108.3(2)
Ni1 O3 Cu1 150.40(16)
Ni1 O3 H3A 100.7(16)
Cu1 O3 H3A 108.1(17)
C1 N1 C29 117.3(3)
C1 N1 Ni1 116.7(3)
C29 N1 Ni1 125.7(2)
C2 N2 C6 122.3(3)
C2 N2 Ni1 118.9(3)
C6 N2 Ni1 118.8(3)
C7 N3 C8 120.1(3)
C7 N3 Ni1 116.6(3)
C8 N3 Ni1 122.6(2)
C19 N4 C15 114.1(4)
C19 N4 C14 111.6(4)
C15 N4 C14 109.4(4)
C19 N4 Cu1 90.7(3)
C15 N4 Cu1 92.6(3)
C14 N4 Cu1 137.0(3)
C21' N5 C20' 114.6(15)
C21' N5 C21 35.2(11)
C20' N5 C21 137.7(11)
C21' N5 C22 130.8(11)
C20' N5 C22 62.6(9)
C21 N5 C22 110.7(4)
C21' N5 C20 72.7(12)
C20' N5 C20 50.8(9)
C21 N5 C20 107.3(4)
C22 N5 C20 111.3(4)
C21' N5 C22' 105.6(15)
C20' N5 C22' 103.4(13)
C21 N5 C22' 73.9(9)
C22 N5 C22' 42.1(9)
C20 N5 C22' 144.0(9)
C21' N5 Cu1 117.1(10)
C20' N5 Cu1 113.5(11)
C21 N5 Cu1 108.4(3)
C22 N5 Cu1 106.3(3)
C20 N5 Cu1 112.9(3)
C22' N5 Cu1 100.1(9)
C18 N6 C23 110.5(3)
C18 N6 C24 109.6(3)
C23 N6 C24 109.3(3)
C18 N6 Cu1 109.5(3)
C23 N6 Cu1 106.3(2)
C24 N6 Cu1 111.6(2)
O1 C1 N1 128.8(4)
O1 C1 C2 121.3(3)
N1 C1 C2 109.9(3)
N2 C2 C3 120.5(4)
N2 C2 C1 112.2(3)
C3 C2 C1 127.3(4)
C2 C3 C4 118.2(4)
C2 C3 H3B 120.9
C4 C3 H3B 120.9
C5 C4 C3 120.6(4)
C5 C4 H4A 119.7
C3 C4 H4A 119.7
C6 C5 C4 117.9(4)
C6 C5 H5A 121.0
C4 C5 H5A 121.0
N2 C6 C5 120.5(4)
N2 C6 C7 112.2(3)
C5 C6 C7 127.3(4)
O2 C7 N3 128.5(4)
O2 C7 C6 121.4(4)
N3 C7 C6 110.1(3)
C13 C8 C9 119.0(4)
C13 C8 N3 119.3(4)
C9 C8 N3 121.1(4)
C10 C9 C8 119.7(4)
C10 C9 H9A 120.2
C8 C9 H9A 120.2
C9 C10 C11 120.6(4)
C9 C10 H10A 119.7
C11 C10 H10A 119.7
C12 C11 C10 120.5(4)
C12 C11 H11A 119.8
C10 C11 H11A 119.8
C11 C12 C13 119.0(5)
C11 C12 C14 124.1(4)
C13 C12 C14 116.6(4)
C8 C13 C12 120.8(4)
C8 C13 H13A 119.6
C12 C13 H13A 119.6
N4 C14 C12 110.4(4)
N4 C14 H14A 109.6
C12 C14 H14A 109.6
N4 C14 H14B 109.6
C12 C14 H14B 109.6
H14A C14 H14B 108.1
N4 C15 C16 111.0(4)
N4 C15 H15A 109.4
C16 C15 H15A 109.4
N4 C15 H15B 109.4
C16 C15 H15B 109.4
H15A C15 H15B 108.0
C15 C16 S1 116.2(4)
C15 C16 H16A 108.2
S1 C16 H16A 108.2
C15 C16 H16B 108.2
S1 C16 H16B 108.2
H16A C16 H16B 107.4
C18 C17 S1 112.8(3)
C18 C17 H17A 109.0
S1 C17 H17A 109.0
C18 C17 H17B 109.0
S1 C17 H17B 109.0
H17A C17 H17B 107.8
N6 C18 C17 111.7(3)
N6 C18 H18A 109.3
C17 C18 H18A 109.3
N6 C18 H18B 109.3
C17 C18 H18B 109.3
H18A C18 H18B 107.9
N4 C19 C20 113.7(4)
N4 C19 H19A 108.8
C20 C19 H19A 108.8
N4 C19 H19B 108.8
C20 C19 H19B 108.8
H19A C19 H19B 107.7
C19 C20 N5 116.8(5)
C19 C20 H20A 108.1
N5 C20 H20A 108.1
C19 C20 H20B 108.1
N5 C20 H20B 108.1
H20A C20 H20B 107.3
N5 C21 H21A 109.5
N5 C21 H21B 109.5
H21A C21 H21B 109.5
N5 C21 H21C 109.5
H21A C21 H21C 109.5
H21B C21 H21C 109.5
N5 C22 C23 109.8(4)
N5 C22 H22A 109.7
C23 C22 H22A 109.7
N5 C22 H22B 109.7
C23 C22 H22B 109.7
H22A C22 H22B 108.2
N6 C23 C22 111.0(4)
N6 C23 H23A 109.4
C22 C23 H23A 109.4
N6 C23 H23B 109.4
C22 C23 H23B 109.4
H23A C23 H23B 108.0
N5 C20' H20C 108.8
N5 C20' H20D 108.8
H20C C20' H20D 107.7
N5 C21' H21D 109.5
N5 C21' H21E 109.5
H21D C21' H21E 109.5
N5 C21' H21F 109.5
H21D C21' H21F 109.5
H21E C21' H21F 109.5
N5 C22' H22C 108.4
N5 C22' H22D 108.4
H22C C22' H22D 107.5
C25 C24 N6 109.1(3)
C25 C24 H24A 109.9
N6 C24 H24A 109.9
C25 C24 H24B 109.9
N6 C24 H24B 109.9
H24A C24 H24B 108.3
C26 C25 C30 119.3(4)
C26 C25 C24 123.0(4)
C30 C25 C24 117.4(4)
C25 C26 C27 119.8(4)
C25 C26 H26A 120.1
C27 C26 H26A 120.1
C28 C27 C26 120.7(4)
C28 C27 H27A 119.7
C26 C27 H27A 119.7
C27 C28 C29 120.3(4)
C27 C28 H28A 119.8
C29 C28 H28A 119.8
C28 C29 C30 118.9(3)
C28 C29 N1 122.7(3)
C30 C29 N1 118.4(3)
C29 C30 C25 120.7(4)
C29 C30 H30A 119.6
C25 C30 H30A 119.6
O6 Cl1 O5 112.7(6)
O6 Cl1 O7 107.7(5)
O5 Cl1 O7 109.0(5)
O6 Cl1 O4 111.2(6)
O5 Cl1 O4 110.3(6)
O7 Cl1 O4 105.7(5)
O6' Cl1' O5' 110.5(6)
O6' Cl1' O7' 112.5(5)
O5' Cl1' O7' 110.4(5)
O6' Cl1' O4' 106.4(6)
O5' Cl1' O4' 109.5(5)
O7' Cl1' O4' 107.3(5)
C41 N7 C43 124.3(12)
C41 N7 C42 117.5(10)
C43 N7 C42 118.2(11)
O8 C41 N7 132.6(14)
O8 C41 H41A 113.7
N7 C41 H41A 113.7
N7 C42 H42A 109.5
N7 C42 H42B 109.5
H42A C42 H42B 109.5
N7 C42 H42C 109.5
H42A C42 H42C 109.5
H42B C42 H42C 109.5
N7 C43 H43A 109.5
N7 C43 H43B 109.5
H43A C43 H43B 109.5
N7 C43 H43C 109.5
H43A C43 H43C 109.5
H43B C43 H43C 109.5

loop_
_geom_bond_atom_site_label_1
_geom_bond_atom_site_label_2
_geom_bond_distance
Cu1 O3 1.936(3)
Cu1 N5 2.018(4)
Cu1 N6 2.037(3)
Cu1 S1 2.3578(12)
Ni1 N2 1.842(3)
Ni1 O3 1.890(3)
Ni1 N1 1.910(3)
Ni1 N3 1.927(3)
S1 C17 1.813(5)
S1 C16 1.821(5)
O1 C1 1.227(5)
O2 C7 1.234(5)
O3 H3A 0.812(10)
N1 C1 1.356(5)
N1 C29 1.420(5)
N2 C2 1.327(5)
N2 C6 1.339(5)
N3 C7 1.352(5)
N3 C8 1.414(5)
N4 C19 1.465(7)
N4 C15 1.479(7)
N4 C14 1.488(6)
N5 C21' 1.40(2)
N5 C20' 1.47(2)
N5 C21 1.473(7)
N5 C22 1.481(6)
N5 C20 1.502(7)
N5 C22' 1.55(2)
N6 C18 1.489(5)
N6 C23 1.495(5)
N6 C24 1.505(5)
C1 C2 1.505(5)
C2 C3 1.384(5)
C3 C4 1.391(6)
C3 H3B 0.9500
C4 C5 1.389(6)
C4 H4A 0.9500
C5 C6 1.386(5)
C5 H5A 0.9500
C6 C7 1.506(6)
C8 C13 1.388(6)
C8 C9 1.399(6)
C9 C10 1.383(6)
C9 H9A 0.9500
C10 C11 1.390(7)
C10 H10A 0.9500
C11 C12 1.373(7)
C11 H11A 0.9500
C12 C13 1.402(6)
C12 C14 1.511(7)
C13 H13A 0.9500
C14 H14A 0.9900
C14 H14B 0.9900
C15 C16 1.498(8)
C15 H15A 0.9900
C15 H15B 0.9900
C16 H16A 0.9900
C16 H16B 0.9900
C17 C18 1.508(7)
C17 H17A 0.9900
C17 H17B 0.9900
C18 H18A 0.9900
C18 H18B 0.9900
C19 C20 1.488(8)
C19 H19A 0.9900
C19 H19B 0.9900
C20 H20A 0.9900
C20 H20B 0.9900
C21 H21A 0.9800
C21 H21B 0.9800
C21 H21C 0.9800
C22 C23 1.516(7)
C22 H22A 0.9900
C22 H22B 0.9900
C23 H23A 0.9900
C23 H23B 0.9900
C20' H20C 0.9900
C20' H20D 0.9900
C21' H21D 0.9800
C21' H21E 0.9800
C21' H21F 0.9800
C22' H22C 0.9900
C22' H22D 0.9900
C24 C25 1.504(5)
C24 H24A 0.9900
C24 H24B 0.9900
C25 C26 1.389(6)
C25 C30 1.397(5)
C26 C27 1.389(6)
C26 H26A 0.9500
C27 C28 1.381(6)
C27 H27A 0.9500
C28 C29 1.392(5)
C28 H28A 0.9500
C29 C30 1.395(5)
C30 H30A 0.9500
Cl1 O6 1.422(7)
Cl1 O5 1.428(6)
Cl1 O7 1.429(6)
Cl1 O4 1.462(7)
Cl1' O6' 1.419(7)
Cl1' O5' 1.427(6)
Cl1' O7' 1.436(6)
Cl1' O4' 1.446(7)
O8 C41 1.229(9)
N7 C41 1.253(9)
N7 C43 1.535(9)
N7 C42 1.544(9)
C41 H41A 0.9500
C42 H42A 0.9800
C42 H42B 0.9800
C42 H42C 0.9800
C43 H43A 0.9800
C43 H43B 0.9800
C43 H43C 0.9800

loop_
_geom_torsion_atom_site_label_1
_geom_torsion_atom_site_label_2
_geom_torsion_atom_site_label_3
_geom_torsion_atom_site_label_4
_geom_torsion
O3 Cu1 Ni1 N2 168.2(5)
N5 Cu1 Ni1 N2 -138.1(4)
N6 Cu1 Ni1 N2 -32.5(4)
S1 Cu1 Ni1 N2 68.7(4)
N4 Cu1 Ni1 N2 145.2(4)
N5 Cu1 Ni1 O3 53.7(4)
N6 Cu1 Ni1 O3 159.3(4)
S1 Cu1 Ni1 O3 -99.4(4)
N4 Cu1 Ni1 O3 -23.0(4)
O3 Cu1 Ni1 N1 -153.6(4)
N5 Cu1 Ni1 N1 -99.90(15)
N6 Cu1 Ni1 N1 5.7(2)
S1 Cu1 Ni1 N1 106.98(10)
N4 Cu1 Ni1 N1 -176.56(13)
O3 Cu1 Ni1 N3 23.7(4)
N5 Cu1 Ni1 N3 77.38(16)
N6 Cu1 Ni1 N3 -177.0(2)
S1 Cu1 Ni1 N3 -75.74(11)
N4 Cu1 Ni1 N3 0.71(14)
O3 Cu1 S1 C17 -164.82(17)
N5 Cu1 S1 C17 75.8(2)
N6 Cu1 S1 C17 -6.24(18)
N4 Cu1 S1 C17 111.88(17)
Ni1 Cu1 S1 C17 -149.95(15)
O3 Cu1 S1 C16 90.9(2)
N5 Cu1 S1 C16 -28.5(3)
N6 Cu1 S1 C16 -110.5(2)
N4 Cu1 S1 C16 7.6(2)
Ni1 Cu1 S1 C16 105.75(19)
N2 Ni1 O3 Cu1 -75(2)
N1 Ni1 O3 Cu1 26.6(4)
N3 Ni1 O3 Cu1 -157.8(3)
N5 Cu1 O3 Ni1 -128.4(4)
N6 Cu1 O3 Ni1 -31.7(6)
S1 Cu1 O3 Ni1 84.0(3)
N4 Cu1 O3 Ni1 157.4(4)
N2 Ni1 N1 C1 1.3(3)
O3 Ni1 N1 C1 -175.3(3)
N3 Ni1 N1 C1 20.3(7)
Cu1 Ni1 N1 C1 -168.7(3)
N2 Ni1 N1 C29 -171.4(3)
O3 Ni1 N1 C29 12.0(3)
N3 Ni1 N1 C29 -152.4(4)
Cu1 Ni1 N1 C29 18.7(3)
O3 Ni1 N2 C2 100(2)
N1 Ni1 N2 C2 -2.5(3)
N3 Ni1 N2 C2 -177.2(3)
Cu1 Ni1 N2 C2 36.0(6)
O3 Ni1 N2 C6 -79(2)
N1 Ni1 N2 C6 179.0(3)
N3 Ni1 N2 C6 4.3(3)
Cu1 Ni1 N2 C6 -142.5(3)
N2 Ni1 N3 C7 -3.9(3)
O3 Ni1 N3 C7 172.7(3)
N1 Ni1 N3 C7 -22.9(7)
Cu1 Ni1 N3 C7 166.7(3)
N2 Ni1 N3 C8 165.7(3)
O3 Ni1 N3 C8 -17.7(3)
N1 Ni1 N3 C8 146.7(4)
Cu1 Ni1 N3 C8 -23.7(3)
O3 Cu1 N4 C19 104.1(3)
N5 Cu1 N4 C19 7.6(3)
N6 Cu1 N4 C19 -71.8(3)
S1 Cu1 N4 C19 -150.5(3)
Ni1 Cu1 N4 C19 109.8(2)
O3 Cu1 N4 C15 -141.8(3)
N5 Cu1 N4 C15 121.7(3)
N6 Cu1 N4 C15 42.4(3)
S1 Cu1 N4 C15 -36.4(3)
Ni1 Cu1 N4 C15 -136.1(3)
O3 Cu1 N4 C14 -19.4(5)
N5 Cu1 N4 C14 -116.0(5)
N6 Cu1 N4 C14 164.7(5)
S1 Cu1 N4 C14 85.9(5)
Ni1 Cu1 N4 C14 -13.8(5)
O3 Cu1 N5 C21' 17.6(14)
N6 Cu1 N5 C21' -138.7(14)
S1 Cu1 N5 C21' 139.5(14)
N4 Cu1 N5 C21' 103.4(14)
Ni1 Cu1 N5 C21' 5.8(14)
O3 Cu1 N5 C20' -119.5(10)
N6 Cu1 N5 C20' 84.2(10)
S1 Cu1 N5 C20' 2.4(10)
N4 Cu1 N5 C20' -33.7(10)
Ni1 Cu1 N5 C20' -131.3(10)
O3 Cu1 N5 C21 54.7(3)
N6 Cu1 N5 C21 -101.5(3)
S1 Cu1 N5 C21 176.6(3)
N4 Cu1 N5 C21 140.5(3)
Ni1 Cu1 N5 C21 43.0(3)
O3 Cu1 N5 C22 173.8(3)
N6 Cu1 N5 C22 17.6(3)
S1 Cu1 N5 C22 -64.3(4)
N4 Cu1 N5 C22 -100.4(3)
Ni1 Cu1 N5 C22 162.0(3)
O3 Cu1 N5 C20 -63.9(3)
N6 Cu1 N5 C20 139.8(3)
S1 Cu1 N5 C20 58.0(4)
N4 Cu1 N5 C20 21.9(3)
Ni1 Cu1 N5 C20 -75.7(3)
O3 Cu1 N5 C22' 131.0(9)
N6 Cu1 N5 C22' -25.3(9)
S1 Cu1 N5 C22' -107.1(9)
N4 Cu1 N5 C22' -143.2(9)
Ni1 Cu1 N5 C22' 119.2(9)
O3 Cu1 N6 C18 150.2(3)
N5 Cu1 N6 C18 -111.4(3)
S1 Cu1 N6 C18 31.3(3)
N4 Cu1 N6 C18 -40.0(3)
Ni1 Cu1 N6 C18 137.5(2)
O3 Cu1 N6 C23 -90.4(4)
N5 Cu1 N6 C23 8.0(3)
S1 Cu1 N6 C23 150.7(3)
N4 Cu1 N6 C23 79.4(3)
Ni1 Cu1 N6 C23 -103.1(3)
O3 Cu1 N6 C24 28.6(5)
N5 Cu1 N6 C24 127.0(3)
S1 Cu1 N6 C24 -90.3(3)
N4 Cu1 N6 C24 -161.5(2)
Ni1 Cu1 N6 C24 15.9(4)
C29 N1 C1 O1 -6.2(6)
Ni1 N1 C1 O1 -179.5(3)
C29 N1 C1 C2 173.2(3)
Ni1 N1 C1 C2 -0.1(4)
C6 N2 C2 C3 -0.6(6)
Ni1 N2 C2 C3 -179.0(3)
C6 N2 C2 C1 -178.5(3)
Ni1 N2 C2 C1 3.1(4)
O1 C1 C2 N2 177.6(4)
N1 C1 C2 N2 -1.8(4)
O1 C1 C2 C3 -0.1(6)
N1 C1 C2 C3 -179.6(4)
N2 C2 C3 C4 0.3(6)
C1 C2 C3 C4 177.8(4)
C2 C3 C4 C5 -0.1(6)
C3 C4 C5 C6 0.3(6)
C2 N2 C6 C5 0.7(6)
Ni1 N2 C6 C5 179.1(3)
C2 N2 C6 C7 177.7(3)
Ni1 N2 C6 C7 -3.9(4)
C4 C5 C6 N2 -0.6(6)
C4 C5 C6 C7 -177.0(4)
C8 N3 C7 O2 12.2(6)
Ni1 N3 C7 O2 -177.9(4)
C8 N3 C7 C6 -167.2(3)
Ni1 N3 C7 C6 2.7(4)
N2 C6 C7 O2 -178.8(4)
C5 C6 C7 O2 -2.2(7)
N2 C6 C7 N3 0.6(5)
C5 C6 C7 N3 177.3(4)
C7 N3 C8 C13 -127.4(4)
Ni1 N3 C8 C13 63.4(5)
C7 N3 C8 C9 61.2(5)
Ni1 N3 C8 C9 -108.0(4)
C13 C8 C9 C10 -1.9(6)
N3 C8 C9 C10 169.5(4)
C8 C9 C10 C11 -3.0(6)
C9 C10 C11 C12 2.7(7)
C10 C11 C12 C13 2.3(7)
C10 C11 C12 C14 -171.6(4)
C9 C8 C13 C12 7.0(6)
N3 C8 C13 C12 -164.5(4)
C11 C12 C13 C8 -7.3(6)
C14 C12 C13 C8 167.1(4)
C19 N4 C14 C12 -75.1(5)
C15 N4 C14 C12 157.8(4)
Cu1 N4 C14 C12 41.2(7)
C11 C12 C14 N4 103.1(5)
C13 C12 C14 N4 -71.0(6)
C19 N4 C15 C16 153.1(4)
C14 N4 C15 C16 -81.2(5)
Cu1 N4 C15 C16 61.1(4)
N4 C15 C16 S1 -67.5(5)
C17 S1 C16 C15 -78.3(4)
Cu1 S1 C16 C15 22.7(4)
C16 S1 C17 C18 91.1(4)
Cu1 S1 C17 C18 -19.2(3)
C23 N6 C18 C17 -169.5(4)
C24 N6 C18 C17 70.0(4)
Cu1 N6 C18 C17 -52.8(4)
S1 C17 C18 N6 47.5(5)
C15 N4 C19 C20 -128.9(4)
C14 N4 C19 C20 106.5(5)
Cu1 N4 C19 C20 -35.7(4)
N4 C19 C20 N5 69.0(6)
C21' N5 C20 C19 -170.4(11)
C20' N5 C20 C19 44.8(14)
C21 N5 C20 C19 -176.9(4)
C22 N5 C20 C19 61.8(6)
C22' N5 C20 C19 96.8(16)
Cu1 N5 C20 C19 -57.7(5)
C21' N5 C22 C23 112.0(16)
C20' N5 C22 C23 -148.2(13)
C21 N5 C22 C23 77.8(5)
C20 N5 C22 C23 -163.0(4)
C22' N5 C22 C23 47.2(13)
Cu1 N5 C22 C23 -39.7(5)
C18 N6 C23 C22 86.6(4)
C24 N6 C23 C22 -152.8(4)
Cu1 N6 C23 C22 -32.2(4)
N5 C22 C23 N6 49.4(5)
C18 N6 C24 C25 -165.2(3)
C23 N6 C24 C25 73.6(4)
Cu1 N6 C24 C25 -43.7(4)
N6 C24 C25 C26 -102.1(4)
N6 C24 C25 C30 72.5(5)
C30 C25 C26 C27 -4.0(6)
C24 C25 C26 C27 170.5(4)
C25 C26 C27 C28 -0.1(7)
C26 C27 C28 C29 2.9(7)
C27 C28 C29 C30 -1.6(6)
C27 C28 C29 N1 -179.7(4)
C1 N1 C29 C28 -54.7(5)
Ni1 N1 C29 C28 117.9(4)
C1 N1 C29 C30 127.2(4)
Ni1 N1 C29 C30 -60.2(4)
C28 C29 C30 C25 -2.5(6)
N1 C29 C30 C25 175.6(3)
C26 C25 C30 C29 5.3(6)
C24 C25 C30 C29 -169.5(4)
C43 N7 C41 O8 -180(2)
C42 N7 C41 O8 -4(8)
